data_7204650
loop_
_publ_author_name
'Abu-Shandi, Khalid'
'Winkler, Heiner'
'Wu, Biao'
'Janiak, Christoph'

_publ_section_title
;
 Open-framework iron phosphates: Syntheses, structures, sorption studies
 and oxidation catalysis
;
_journal_coden_ASTM CRECF4
_journal_issue 33
_journal_name_full CrystEngComm
_journal_page_first 180
_journal_page_last 189
_journal_paper_doi 10.1039/b303498d
_journal_volume 5
_journal_year 2003
_chemical_formula_moiety 'Fe(H2O)6, C4H12N2, 2(HPO4)'
_chemical_formula_sum 'C4 H26 Fe N2 O14 P2'
_chemical_formula_weight 444.06
_chemical_name_common Hexaaquairon(ii)-H2piperazinedium-bis(hydrogenphosphate)
_chemical_name_systematic
;
Hexaaquairon(II)-H2piperazinedium-bis(hydrogenphosphate)
;
_space_group_IT_number 14
_symmetry_cell_setting monoclinic
_symmetry_space_group_name_Hall '-P 2ybc'
_symmetry_space_group_name_H-M 'P 1 21/c 1'
_atom_sites_solution_hydrogens geom
_atom_sites_solution_primary direct
_atom_sites_solution_secondary difmap
_audit_creation_method SHELXL-97
_cell_angle_alpha 90.00
_cell_angle_beta 92.574(9)
_cell_angle_gamma 90.00
_cell_formula_units_Z 2
_cell_length_a 6.317(4)
_cell_length_b 9.643(5)
_cell_length_c 12.877(7)
_cell_measurement_temperature 213(2)
_cell_volume 783.6(8)
_computing_cell_refinement 'Bruker SMART'
_computing_data_collection 'Bruker SMART'
_computing_data_reduction 'Bruker SHELXTL'
_computing_structure_refinement 'SHELXL-97 (Sheldrick, 1997)'
_computing_structure_solution 'SHELXS-97 (Sheldrick, 1990)'
_diffrn_ambient_temperature 213(2)
_diffrn_measured_fraction_theta_full 0.899
_diffrn_measured_fraction_theta_max 0.899
_diffrn_measurement_device_type 'Bruker AXS CCD'
_diffrn_measurement_method '\w scan'
_diffrn_radiation_monochromator graphite
_diffrn_radiation_source 'fine-focus sealed tube'
_diffrn_radiation_type MoK\a
_diffrn_radiation_wavelength 0.71073
_diffrn_reflns_av_R_equivalents 0.0277
_diffrn_reflns_av_sigmaI/netI 0.0462
_diffrn_reflns_limit_h_max 8
_diffrn_reflns_limit_h_min -8
_diffrn_reflns_limit_k_max 12
_diffrn_reflns_limit_k_min -11
_diffrn_reflns_limit_l_max 16
_diffrn_reflns_limit_l_min -16
_diffrn_reflns_number 4479
_diffrn_reflns_theta_full 28.63
_diffrn_reflns_theta_max 28.63
_diffrn_reflns_theta_min 2.64
_exptl_absorpt_coefficient_mu 1.242
_exptl_absorpt_correction_T_max 0.8755
_exptl_absorpt_correction_T_min 0.7548
_exptl_absorpt_correction_type multi-scan
_exptl_absorpt_process_details SADABS
_exptl_crystal_colour red
_exptl_crystal_density_diffrn 1.882
_exptl_crystal_density_method 'not measured'
_exptl_crystal_description isometric
_exptl_crystal_F_000 464
_exptl_crystal_size_max 0.24
_exptl_crystal_size_mid 0.11
_exptl_crystal_size_min 0.11
_refine_diff_density_max 0.593
_refine_diff_density_min -0.639
_refine_diff_density_rms 0.085
_refine_ls_extinction_method none
_refine_ls_goodness_of_fit_ref 1.020
_refine_ls_hydrogen_treatment mixed
_refine_ls_matrix_type full
_refine_ls_number_parameters 140
_refine_ls_number_reflns 1808
_refine_ls_number_restraints 0
_refine_ls_restrained_S_all 1.020
_refine_ls_R_factor_all 0.0471
_refine_ls_R_factor_gt 0.0330
_refine_ls_shift/su_max 0.001
_refine_ls_shift/su_mean 0.000
_refine_ls_structure_factor_coef Fsqd
_refine_ls_weighting_details 'calc w=1/[\s^2^(Fo^2^)+(0.0471P)^2^+0.0000P] where P=(Fo^2^+2Fc^2^)/3'
_refine_ls_weighting_scheme calc
_refine_ls_wR_factor_gt 0.0819
_refine_ls_wR_factor_ref 0.0875
_reflns_number_gt 1370
_reflns_number_total 1808
_reflns_threshold_expression >2sigma(I)
_cod_data_source_file b303498d.txt
_cod_data_source_block k8
_cod_depositor_comments
;
The following automatic conversions were performed:
'_symmetry_cell_setting' value 'Monoclinic' changed to 'monoclinic'
according to '/home/saulius/struct/CIF-dictionaries/cif_core.dic'
dictionary named 'cif_core.dic' version 2.4.1 from
2010-06-29.

'_exptl_absorpt_correction_type' value 'Multi-scan' changed
to 'multi-scan' according to
'/home/saulius/struct/CIF-dictionaries/cif_core.dic' dictionary named
'cif_core.dic' version 2.4.1 from 2010-06-29.

Automatic conversion script
Id: cif_fix_enum 1555 2011-01-17 13:19:09Z saulius 
;
_cod_original_sg_symbol_H-M P2(1)/c
_cod_database_code 7204650

loop_
_symmetry_equiv_pos_as_xyz
'x, y, z'
'-x, y+1/2, -z+1/2'
'-x, -y, -z'
'x, -y-1/2, z-1/2'

loop_
_atom_site_label
_atom_site_type_symbol
_atom_site_fract_x
_atom_site_fract_y
_atom_site_fract_z
_atom_site_U_iso_or_equiv
_atom_site_adp_type
_atom_site_occupancy
_atom_site_symmetry_multiplicity
_atom_site_calc_flag
_atom_site_refinement_flags
_atom_site_disorder_assembly
_atom_site_disorder_group
Fe Fe 0.0000 0.0000 0.0000 0.01360(14) Uani 1 2 d S . .
O1 O -0.2953(3) 0.0942(2) -0.02336(15) 0.0245(4) Uani 1 1 d . . .
H11 H -0.364(6) 0.133(4) 0.025(3) 0.047(11) Uiso 1 1 d . . .
H12 H -0.367(5) 0.088(3) -0.079(3) 0.035(9) Uiso 1 1 d . . .
O2 O 0.0835(3) 0.1768(2) 0.08921(14) 0.0242(4) Uani 1 1 d . . .
H21 H 0.001(6) 0.203(4) 0.148(3) 0.054(11) Uiso 1 1 d . . .
H22 H 0.213(6) 0.192(4) 0.105(3) 0.054(11) Uiso 1 1 d . . .
O3 O 0.0973(3) 0.1017(2) -0.13332(15) 0.0288(5) Uani 1 1 d . . .
H31 H 0.010(6) 0.141(4) -0.177(3) 0.052(11) Uiso 1 1 d . . .
H32 H 0.213(7) 0.104(4) -0.161(3) 0.061(13) Uiso 1 1 d . . .
P P -0.41649(10) 0.24529(7) -0.26768(5) 0.01850(17) Uani 1 1 d . . .
O4 O -0.5079(3) 0.26682(19) -0.37780(13) 0.0241(4) Uani 1 1 d . . .
O5 O -0.5091(3) 0.11808(18) -0.21390(13) 0.0216(4) Uani 1 1 d . . .
O6 O -0.4874(4) 0.3736(2) -0.19799(14) 0.0325(5) Uani 1 1 d . . .
H6 H -0.497(7) 0.460(4) -0.230(3) 0.063(12) Uiso 1 1 d . . .
O7 O -0.1749(3) 0.2426(2) -0.26142(15) 0.0320(5) Uani 1 1 d . . .
N N -0.0918(5) 0.3850(3) -0.0548(2) 0.0373(6) Uani 1 1 d . . .
HN1 H -0.018(6) 0.308(4) -0.008(3) 0.056 Uiso 1 1 d . . .
HN2 H -0.186(6) 0.361(4) -0.124(3) 0.056 Uiso 1 1 d . . .
C1 C -0.2232(5) 0.4797(3) 0.0065(3) 0.0475(9) Uani 1 1 d . . .
H1A H -0.3426 0.4286 0.0339 0.057 Uiso 1 1 calc R . .
H1B H -0.2800 0.5545 -0.0380 0.057 Uiso 1 1 calc R . .
C2 C 0.0865(7) 0.4598(4) -0.0959(3) 0.0519(10) Uani 1 1 d . . .
H2A H 0.0342 0.5345 -0.1417 0.062 Uiso 1 1 calc R . .
H2B H 0.1715 0.3966 -0.1366 0.062 Uiso 1 1 calc R . .

loop_
_atom_site_aniso_label
_atom_site_aniso_U_11
_atom_site_aniso_U_22
_atom_site_aniso_U_33
_atom_site_aniso_U_23
_atom_site_aniso_U_13
_atom_site_aniso_U_12
Fe 0.0121(2) 0.0146(3) 0.0141(2) -0.00016(19) 0.00010(16) 0.00038(19)
O1 0.0187(9) 0.0346(11) 0.0201(9) -0.0028(8) -0.0009(8) 0.0049(8)
O2 0.0187(10) 0.0309(11) 0.0230(9) -0.0066(8) -0.0001(8) -0.0020(8)
O3 0.0200(10) 0.0417(13) 0.0250(10) 0.0120(9) 0.0027(8) 0.0047(9)
P 0.0166(3) 0.0199(3) 0.0188(3) 0.0038(2) -0.0012(2) -0.0007(2)
O4 0.0205(9) 0.0317(11) 0.0200(9) 0.0043(8) -0.0016(7) 0.0005(8)
O5 0.0224(9) 0.0196(9) 0.0229(9) 0.0029(7) 0.0015(7) -0.0010(7)
O6 0.0521(14) 0.0201(11) 0.0257(10) 0.0009(8) 0.0053(9) 0.0013(9)
O7 0.0162(10) 0.0441(12) 0.0354(11) 0.0183(9) -0.0022(8) -0.0029(8)
N 0.0489(16) 0.0276(14) 0.0341(14) -0.0008(11) -0.0118(12) -0.0072(12)
C1 0.0209(15) 0.0325(18) 0.090(3) 0.0103(18) 0.0096(16) 0.0004(13)
C2 0.082(3) 0.0316(18) 0.045(2) -0.0085(15) 0.037(2) -0.0104(18)

loop_
_atom_type_symbol
_atom_type_description
_atom_type_scat_dispersion_real
_atom_type_scat_dispersion_imag
_atom_type_scat_source
C C 0.0033 0.0016 'International Tables Vol C Tables 4.2.6.8 and 6.1.1.4'
H H 0.0000 0.0000 'International Tables Vol C Tables 4.2.6.8 and 6.1.1.4'
N N 0.0061 0.0033 'International Tables Vol C Tables 4.2.6.8 and 6.1.1.4'
O O 0.0106 0.0060 'International Tables Vol C Tables 4.2.6.8 and 6.1.1.4'
P P 0.1023 0.0942 'International Tables Vol C Tables 4.2.6.8 and 6.1.1.4'
Fe Fe 0.3463 0.8444 'International Tables Vol C Tables 4.2.6.8 and 6.1.1.4'

loop_
_geom_angle_atom_site_label_1
_geom_angle_atom_site_label_2
_geom_angle_atom_site_label_3
_geom_angle
_geom_angle_site_symmetry_1
_geom_angle_site_symmetry_3
_geom_angle_publ_flag
O1 Fe O1 180.00(11) 3 . ?
O1 Fe O3 88.36(8) 3 3 ?
O1 Fe O3 91.64(8) . 3 ?
O1 Fe O3 91.64(8) 3 . ?
O1 Fe O3 88.36(8) . . ?
O3 Fe O3 180.00(16) 3 . ?
O1 Fe O2 94.23(8) 3 . ?
O1 Fe O2 85.77(8) . . ?
O3 Fe O2 90.43(9) 3 . ?
O3 Fe O2 89.57(9) . . ?
O1 Fe O2 85.77(8) 3 3 ?
O1 Fe O2 94.23(8) . 3 ?
O3 Fe O2 89.57(9) 3 3 ?
O3 Fe O2 90.43(9) . 3 ?
O2 Fe O2 180.00(8) . 3 ?
Fe O1 H11 124(2) . . ?
Fe O1 H12 123(2) . . ?
H11 O1 H12 112(3) . . ?
Fe O2 H21 120(2) . . ?
Fe O2 H22 119(2) . . ?
H21 O2 H22 108(3) . . ?
Fe O3 H31 123(2) . . ?
Fe O3 H32 132(3) . . ?
H31 O3 H32 104(3) . . ?
O4 P O7 112.86(11) . . ?
O4 P O5 113.13(10) . . ?
O7 P O5 111.29(11) . . ?
O4 P O6 108.21(11) . . ?
O7 P O6 106.70(12) . . ?
O5 P O6 104.00(11) . . ?
P O6 H6 118(3) . . ?
C2 N C1 110.4(2) . . ?
C2 N HN1 103(2) . . ?
C1 N HN1 111.9(19) . . ?
C2 N HN2 102.5(19) . . ?
C1 N HN2 105.7(19) . . ?
HN1 N HN2 123(3) . . ?
N C1 C2 109.0(3) . 3_565 ?
N C1 H1A 109.9 . . ?
C2 C1 H1A 109.9 3_565 . ?
N C1 H1B 109.9 . . ?
C2 C1 H1B 109.9 3_565 . ?
H1A C1 H1B 108.3 . . ?
N C2 C1 109.7(3) . 3_565 ?
N C2 H2A 109.7 . . ?
C1 C2 H2A 109.7 3_565 . ?
N C2 H2B 109.7 . . ?
C1 C2 H2B 109.7 3_565 . ?
H2A C2 H2B 108.2 . . ?

loop_
_geom_bond_atom_site_label_1
_geom_bond_atom_site_label_2
_geom_bond_distance
_geom_bond_site_symmetry_2
_geom_bond_publ_flag
Fe O1 2.084(2) 3 ?
Fe O1 2.084(2) . ?
Fe O3 2.093(2) 3 ?
Fe O3 2.093(2) . ?
Fe O2 2.110(2) . ?
Fe O2 2.110(2) 3 ?
O1 H11 0.86(4) . ?
O1 H12 0.83(3) . ?
O2 H21 0.97(4) . ?
O2 H22 0.85(4) . ?
O3 H31 0.86(4) . ?
O3 H32 0.83(4) . ?
P O4 1.5210(19) . ?
P O7 1.525(2) . ?
P O5 1.5373(19) . ?
P O6 1.604(2) . ?
O6 H6 0.93(4) . ?
N C2 1.456(4) . ?
N C1 1.485(4) . ?
N HN1 1.05(4) . ?
N HN2 1.08(3) . ?
C1 C2 1.523(5) 3_565 ?
C1 H1A 0.9800 . ?
C1 H1B 0.9800 . ?
C2 C1 1.523(5) 3_565 ?
C2 H2A 0.9800 . ?
C2 H2B 0.9800 . ?

loop_
_geom_hbond_atom_site_label_D
_geom_hbond_atom_site_label_H
_geom_hbond_atom_site_label_A
_geom_hbond_distance_DH
_geom_hbond_distance_HA
_geom_hbond_distance_DA
_geom_hbond_angle_DHA
_geom_hbond_site_symmetry_A
O1 H11 O4 0.86(4) 1.85(4) 2.709(3) 174(3) 4_566
O1 H12 O5 0.83(3) 1.94(3) 2.757(3) 166(3) .
O2 H21 O7 0.97(4) 1.73(4) 2.692(3) 171(3) 4_566
O2 H22 O4 0.85(4) 1.81(4) 2.653(3) 173(3) 4_666
O3 H31 O7 0.86(4) 1.84(4) 2.697(3) 174(3) .
O3 H32 O5 0.83(4) 1.92(4) 2.741(3) 174(4) 1_655
O6 H6 O5 0.93(4) 1.69(4) 2.616(3) 175(4) 2_454
N HN1 O2 1.05(4) 1.88(4) 2.917(3) 172(3) .
N HN2 O6 1.08(3) 2.09(4) 3.040(4) 146(3) .
N HN2 O7 1.08(3) 2.11(3) 3.018(3) 141(3) .

loop_
_geom_torsion_atom_site_label_1
_geom_torsion_atom_site_label_2
_geom_torsion_atom_site_label_3
_geom_torsion_atom_site_label_4
_geom_torsion
_geom_torsion_site_symmetry_1
_geom_torsion_site_symmetry_2
_geom_torsion_site_symmetry_3
_geom_torsion_site_symmetry_4
_geom_torsion_publ_flag
C2 N C1 C2 -59.4(4) . . . 3_565 ?
C1 N C2 C1 59.8(4) . . . 3_565 ?
